data_4103415
loop_
_publ_author_name
'Vlad M. Iluc'
'Gregory L. Hillhouse'

_publ_section_title
;
 Hydrogen-Atom Abstraction from Ni(I) Phosphido and Amido Complexes Gives
 Phosphinidene and Imide Ligands
;
_journal_name_full 'Journal of the American Chemical Society'
_journal_page_first 15148
_journal_page_last 15150
_journal_paper_doi 10.1021/ja107115q
_journal_volume 132
_journal_year 2010
_chemical_formula_sum 'C42 H65 N Ni P2'
_chemical_formula_weight 704.60
_chemical_name_systematic
;

 

 ?

 

;
_space_group_IT_number 14
_symmetry_cell_setting monoclinic
_symmetry_space_group_name_Hall '-P 2yn'
_symmetry_space_group_name_H-M 'P 1 21/n 1'
_atom_sites_solution_hydrogens geom
_atom_sites_solution_primary direct
_atom_sites_solution_secondary difmap
_audit_creation_method SHELXL-97
_cell_angle_alpha 90.00
_cell_angle_beta 93.214(4)
_cell_angle_gamma 90.00
_cell_formula_units_Z 4
_cell_length_a 10.803(2)
_cell_length_b 20.155(4)
_cell_length_c 18.138(4)
_cell_measurement_reflns_used 59
_cell_measurement_temperature 100(2)
_cell_measurement_theta_max 25.1
_cell_measurement_theta_min 2.18
_cell_volume 3943.1(14)
_computing_cell_refinement 'Bruker XSCANS'
_computing_data_collection 'Bruker XSCANS'
_computing_data_reduction 'Bruker SHELXTL'
_computing_molecular_graphics 'Bruker SHELXTL'
_computing_publication_material 'Bruker SHELXTL'
_computing_structure_refinement 'SHELXL-97 (Sheldrick, 1997)'
_computing_structure_solution 'SHELXS-97 (Sheldrick, 1990)'
_diffrn_ambient_temperature 100(2)
_diffrn_measured_fraction_theta_full 0.998
_diffrn_measured_fraction_theta_max 0.953
_diffrn_measurement_device_type 'Bruker P4'
_diffrn_measurement_method '\w scans'
_diffrn_radiation_monochromator graphite
_diffrn_radiation_source 'fine-focus sealed tube'
_diffrn_radiation_type MoK\a
_diffrn_radiation_wavelength 0.71073
_diffrn_reflns_av_R_equivalents 0.0700
_diffrn_reflns_av_sigmaI/netI 0.0601
_diffrn_reflns_limit_h_max 13
_diffrn_reflns_limit_h_min -14
_diffrn_reflns_limit_k_max 20
_diffrn_reflns_limit_k_min -26
_diffrn_reflns_limit_l_max 23
_diffrn_reflns_limit_l_min -20
_diffrn_reflns_number 25060
_diffrn_reflns_theta_full 25.00
_diffrn_reflns_theta_max 28.21
_diffrn_reflns_theta_min 1.51
_exptl_absorpt_coefficient_mu 0.602
_exptl_absorpt_correction_T_max 0.3084
_exptl_absorpt_correction_T_min 0.1938
_exptl_absorpt_correction_type psi-scan
_exptl_absorpt_process_details '(North et al., 1968)'
_exptl_crystal_colour green
_exptl_crystal_density_diffrn 1.187
_exptl_crystal_density_method 'not measured'
_exptl_crystal_description cube
_exptl_crystal_F_000 1528
_exptl_crystal_size_max 0.1
_exptl_crystal_size_mid 0.1
_exptl_crystal_size_min 0.1
_refine_diff_density_max 0.080
_refine_diff_density_min -0.379
_refine_diff_density_rms 0.073
_refine_ls_extinction_method none
_refine_ls_goodness_of_fit_ref 1.039
_refine_ls_hydrogen_treatment constr
_refine_ls_matrix_type full
_refine_ls_number_parameters 432
_refine_ls_number_reflns 9265
_refine_ls_number_restraints 0
_refine_ls_restrained_S_all 1.039
_refine_ls_R_factor_all 0.0478
_refine_ls_R_factor_gt 0.0408
_refine_ls_shift/su_max 0.002
_refine_ls_shift/su_mean 0.000
_refine_ls_structure_factor_coef Fsqd
_refine_ls_weighting_details 'calc w=1/[\s^2^(Fo^2^)+(0.0554P)^2^+0.0000P] where P=(Fo^2^+2Fc^2^)/3'
_refine_ls_weighting_scheme calc
_refine_ls_wR_factor_gt 0.1042
_refine_ls_wR_factor_ref 0.1080
_reflns_number_gt 7908
_reflns_number_total 9265
_reflns_threshold_expression >2sigma(I)
_cod_data_source_file ja107115q_si_002_2.cif
_cod_data_source_block vlad816m
_cod_original_cell_volume 3942.9(14)
_cod_database_code 4103415

loop_
_symmetry_equiv_pos_as_xyz
'x, y, z'
'-x+1/2, y+1/2, -z+1/2'
'-x, -y, -z'
'x-1/2, -y-1/2, z-1/2'

loop_
_atom_site_label
_atom_site_type_symbol
_atom_site_fract_x
_atom_site_fract_y
_atom_site_fract_z
_atom_site_U_iso_or_equiv
_atom_site_adp_type
_atom_site_occupancy
_atom_site_symmetry_multiplicity
_atom_site_calc_flag
_atom_site_refinement_flags
Ni Ni 0.232423(19) 0.237987(11) 0.632849(11) 0.01388(7) Uani 1 1 d .
N N 0.36557(13) 0.27789(7) 0.61460(8) 0.0166(3) Uani 1 1 d .
P1 P 0.06927(4) 0.24572(2) 0.69704(2) 0.01494(10) Uani 1 1 d .
C123 C 0.00473(17) 0.35996(9) 0.62096(10) 0.0220(4) Uani 1 1 d .
H12A H -0.0239 0.4061 0.6206 0.033 Uiso 1 1 calc R
H12B H -0.0476 0.3340 0.5858 0.033 Uiso 1 1 calc R
H12C H 0.0909 0.3584 0.6068 0.033 Uiso 1 1 calc R
P2 P 0.15445(4) 0.15601(2) 0.57136(2) 0.01504(10) Uani 1 1 d .
C12 C -0.00350(16) 0.33090(9) 0.69879(10) 0.0193(4) Uani 1 1 d .
C34 C 0.67329(16) 0.35960(9) 0.51707(10) 0.0205(4) Uani 1 1 d .
H34A H 0.7408 0.3772 0.4920 0.025 Uiso 1 1 calc R
C41 C 0.36062(15) 0.41794(8) 0.57491(10) 0.0180(4) Uani 1 1 d .
C36 C 0.57888(16) 0.26712(8) 0.57979(9) 0.0154(3) Uani 1 1 d .
C51 C 0.59991(15) 0.20040(8) 0.61405(9) 0.0163(3) Uani 1 1 d .
C57 C 0.56381(18) 0.24749(9) 0.74169(10) 0.0222(4) Uani 1 1 d .
H57A H 0.5901 0.2364 0.7928 0.033 Uiso 1 1 calc R
H57B H 0.4736 0.2533 0.7376 0.033 Uiso 1 1 calc R
H57C H 0.6042 0.2887 0.7274 0.033 Uiso 1 1 calc R
C35 C 0.67549(15) 0.29496(9) 0.54229(9) 0.0182(4) Uani 1 1 d .
H35A H 0.7458 0.2683 0.5338 0.022 Uiso 1 1 calc R
C56 C 0.63547(15) 0.14632(9) 0.57093(9) 0.0174(3) Uani 1 1 d .
C113 C -0.01702(17) 0.22974(9) 0.84426(10) 0.0227(4) Uani 1 1 d .
H11A H -0.0013 0.2087 0.8926 0.034 Uiso 1 1 calc R
H11B H -0.0955 0.2133 0.8215 0.034 Uiso 1 1 calc R
H11C H -0.0218 0.2780 0.8505 0.034 Uiso 1 1 calc R
C32 C 0.46766(16) 0.37268(9) 0.56273(9) 0.0177(3) Uani 1 1 d .
C223 C 0.01869(19) 0.23604(10) 0.47347(10) 0.0268(4) Uani 1 1 d .
H22A H 0.0011 0.2529 0.4233 0.040 Uiso 1 1 calc R
H22B H 0.0493 0.2723 0.5056 0.040 Uiso 1 1 calc R
H22C H -0.0574 0.2178 0.4924 0.040 Uiso 1 1 calc R
C52 C 0.59994(15) 0.19225(9) 0.69149(9) 0.0182(4) Uani 1 1 d .
C22 C 0.11747(16) 0.18135(9) 0.47214(9) 0.0190(4) Uani 1 1 d .
C21 C 0.24152(16) 0.07474(9) 0.57232(10) 0.0197(4) Uani 1 1 d .
C46 C 0.34286(16) 0.44307(9) 0.64569(10) 0.0209(4) Uani 1 1 d .
C42 C 0.28321(16) 0.43961(9) 0.51474(10) 0.0197(4) Uani 1 1 d .
C31 C 0.46697(15) 0.30486(8) 0.58698(9) 0.0150(3) Uani 1 1 d .
C47 C 0.29818(18) 0.41374(10) 0.43803(10) 0.0266(4) Uani 1 1 d .
H47A H 0.2257 0.4263 0.4061 0.040 Uiso 1 1 calc R
H47B H 0.3055 0.3653 0.4395 0.040 Uiso 1 1 calc R
H47C H 0.3731 0.4328 0.4185 0.040 Uiso 1 1 calc R
C122 C -0.14078(16) 0.33127(9) 0.71740(10) 0.0225(4) Uani 1 1 d .
H12D H -0.1714 0.3770 0.7172 0.034 Uiso 1 1 calc R
H12E H -0.1489 0.3118 0.7664 0.034 Uiso 1 1 calc R
H12F H -0.1894 0.3053 0.6805 0.034 Uiso 1 1 calc R
C222 C 0.23379(17) 0.21248(10) 0.44088(10) 0.0253(4) Uani 1 1 d .
H22D H 0.2106 0.2353 0.3944 0.038 Uiso 1 1 calc R
H22E H 0.2942 0.1775 0.4319 0.038 Uiso 1 1 calc R
H22F H 0.2705 0.2444 0.4765 0.038 Uiso 1 1 calc R
C23 C 0.00301(15) 0.13484(9) 0.60980(9) 0.0175(3) Uani 1 1 d .
H23A H -0.0559 0.1206 0.5691 0.021 Uiso 1 1 calc R
H23B H 0.0149 0.0971 0.6445 0.021 Uiso 1 1 calc R
C45 C 0.24993(17) 0.48962(9) 0.65496(10) 0.0233(4) Uani 1 1 d .
H45A H 0.2381 0.5062 0.7031 0.028 Uiso 1 1 calc R
C221 C 0.06689(18) 0.12603(10) 0.42106(10) 0.0273(4) Uani 1 1 d .
H22G H 0.0405 0.1449 0.3729 0.041 Uiso 1 1 calc R
H22H H -0.0041 0.1049 0.4429 0.041 Uiso 1 1 calc R
H22I H 0.1319 0.0929 0.4147 0.041 Uiso 1 1 calc R
C44 C 0.17376(16) 0.51264(9) 0.59605(11) 0.0226(4) Uani 1 1 d .
C33 C 0.56979(16) 0.39837(9) 0.52931(10) 0.0201(4) Uani 1 1 d .
H33A H 0.5690 0.4436 0.5144 0.024 Uiso 1 1 calc R
C53 C 0.63611(16) 0.13202(9) 0.72289(10) 0.0221(4) Uani 1 1 d .
H53A H 0.6359 0.1272 0.7750 0.026 Uiso 1 1 calc R
C59 C 0.63528(17) 0.14978(9) 0.48778(9) 0.0214(4) Uani 1 1 d .
H59A H 0.6114 0.1065 0.4667 0.032 Uiso 1 1 calc R
H59B H 0.7184 0.1615 0.4731 0.032 Uiso 1 1 calc R
H59C H 0.5759 0.1836 0.4696 0.032 Uiso 1 1 calc R
C55 C 0.67044(16) 0.08665(9) 0.60529(10) 0.0211(4) Uani 1 1 d .
H55A H 0.6935 0.0504 0.5756 0.025 Uiso 1 1 calc R
C43 C 0.19102(16) 0.48644(9) 0.52669(10) 0.0212(4) Uani 1 1 d .
H43A H 0.1385 0.5008 0.4860 0.025 Uiso 1 1 calc R
C213 C 0.34773(16) 0.07757(10) 0.51975(10) 0.0236(4) Uani 1 1 d .
H21A H 0.4012 0.0386 0.5277 0.035 Uiso 1 1 calc R
H21B H 0.3964 0.1180 0.5294 0.035 Uiso 1 1 calc R
H21C H 0.3135 0.0779 0.4686 0.035 Uiso 1 1 calc R
C112 C 0.21304(17) 0.23861(10) 0.82915(11) 0.0270(4) Uani 1 1 d .
H11D H 0.2276 0.2197 0.8787 0.041 Uiso 1 1 calc R
H11E H 0.2106 0.2871 0.8326 0.041 Uiso 1 1 calc R
H11F H 0.2802 0.2253 0.7981 0.041 Uiso 1 1 calc R
C54 C 0.67263(17) 0.07853(9) 0.68103(11) 0.0239(4) Uani 1 1 d .
C13 C -0.05269(15) 0.19357(9) 0.65036(9) 0.0174(3) Uani 1 1 d .
H13A H -0.1086 0.1766 0.6875 0.021 Uiso 1 1 calc R
H13B H -0.1026 0.2210 0.6145 0.021 Uiso 1 1 calc R
C11 C 0.08839(16) 0.21299(9) 0.79466(9) 0.0193(4) Uani 1 1 d .
C212 C 0.30031(19) 0.06571(10) 0.65064(10) 0.0285(4) Uani 1 1 d .
H21D H 0.3523 0.0258 0.6524 0.043 Uiso 1 1 calc R
H21E H 0.2348 0.0610 0.6856 0.043 Uiso 1 1 calc R
H21F H 0.3514 0.1045 0.6641 0.043 Uiso 1 1 calc R
C121 C 0.07249(17) 0.37587(9) 0.75272(10) 0.0247(4) Uani 1 1 d .
H12G H 0.0449 0.4219 0.7462 0.037 Uiso 1 1 calc R
H12H H 0.1605 0.3726 0.7428 0.037 Uiso 1 1 calc R
H12I H 0.0605 0.3617 0.8035 0.037 Uiso 1 1 calc R
C211 C 0.15889(17) 0.01434(9) 0.55379(11) 0.0283(4) Uani 1 1 d .
H21G H 0.2091 -0.0262 0.5574 0.042 Uiso 1 1 calc R
H21H H 0.1218 0.0188 0.5035 0.042 Uiso 1 1 calc R
H21I H 0.0930 0.0119 0.5887 0.042 Uiso 1 1 calc R
C58 C 0.7143(2) 0.01428(10) 0.71704(12) 0.0380(5) Uani 1 1 d .
H58A H 0.6896 -0.0229 0.6847 0.057 Uiso 1 1 calc R
H58B H 0.6756 0.0094 0.7644 0.057 Uiso 1 1 calc R
H58C H 0.8047 0.0146 0.7255 0.057 Uiso 1 1 calc R
C49 C 0.42439(18) 0.42129(10) 0.71156(10) 0.0295(4) Uani 1 1 d .
H49A H 0.5116 0.4253 0.7001 0.044 Uiso 1 1 calc R
H49B H 0.4060 0.3750 0.7234 0.044 Uiso 1 1 calc R
H49C H 0.4085 0.4495 0.7540 0.044 Uiso 1 1 calc R
C48 C 0.07537(18) 0.56392(10) 0.60881(12) 0.0302(5) Uani 1 1 d .
H48A H 0.1130 0.6018 0.6355 0.045 Uiso 1 1 calc R
H48B H 0.0111 0.5443 0.6381 0.045 Uiso 1 1 calc R
H48C H 0.0382 0.5789 0.5612 0.045 Uiso 1 1 calc R
C111 C 0.0971(2) 0.13756(9) 0.79133(10) 0.0290(4) Uani 1 1 d .
H11G H 0.1136 0.1199 0.8413 0.043 Uiso 1 1 calc R
H11H H 0.1646 0.1248 0.7603 0.043 Uiso 1 1 calc R
H11I H 0.0187 0.1194 0.7703 0.043 Uiso 1 1 calc R

loop_
_atom_site_aniso_label
_atom_site_aniso_U_11
_atom_site_aniso_U_22
_atom_site_aniso_U_33
_atom_site_aniso_U_23
_atom_site_aniso_U_13
_atom_site_aniso_U_12
Ni 0.01106(12) 0.01528(13) 0.01541(12) -0.00065(8) 0.00173(8) -0.00132(8)
N 0.0122(7) 0.0159(7) 0.0199(7) -0.0045(6) 0.0028(6) -0.0007(6)
P1 0.0128(2) 0.0164(2) 0.0158(2) -0.00071(16) 0.00209(17) -0.00023(16)
C123 0.0207(9) 0.0174(9) 0.0280(10) 0.0023(7) 0.0017(8) 0.0012(7)
P2 0.0130(2) 0.0163(2) 0.0161(2) -0.00127(16) 0.00262(16) -0.00151(17)
C12 0.0169(8) 0.0179(9) 0.0232(9) -0.0029(7) 0.0020(7) -0.0002(7)
C34 0.0146(8) 0.0246(10) 0.0228(9) 0.0022(7) 0.0040(7) -0.0041(7)
C41 0.0162(8) 0.0139(8) 0.0241(9) -0.0005(6) 0.0029(7) -0.0028(7)
C36 0.0150(8) 0.0159(8) 0.0152(8) 0.0007(6) -0.0004(6) -0.0017(7)
C51 0.0110(8) 0.0190(9) 0.0189(8) 0.0010(6) -0.0002(6) -0.0008(7)
C57 0.0205(9) 0.0301(10) 0.0161(8) -0.0007(7) 0.0010(7) -0.0003(8)
C35 0.0137(8) 0.0214(9) 0.0194(8) 0.0002(7) 0.0005(7) 0.0020(7)
C56 0.0135(8) 0.0205(9) 0.0181(8) 0.0011(6) 0.0014(6) -0.0007(7)
C113 0.0212(9) 0.0273(10) 0.0201(9) -0.0021(7) 0.0050(7) -0.0015(8)
C32 0.0158(8) 0.0184(9) 0.0188(8) -0.0018(6) -0.0009(7) 0.0003(7)
C223 0.0270(10) 0.0318(11) 0.0214(9) 0.0034(8) -0.0006(8) 0.0042(8)
C52 0.0115(8) 0.0235(9) 0.0195(8) 0.0002(7) 0.0008(7) -0.0030(7)
C22 0.0173(8) 0.0229(9) 0.0168(8) -0.0013(7) 0.0010(7) -0.0021(7)
C21 0.0180(8) 0.0178(9) 0.0233(9) -0.0027(7) 0.0024(7) 0.0012(7)
C46 0.0210(9) 0.0164(9) 0.0254(9) -0.0031(7) 0.0015(7) -0.0028(7)
C42 0.0184(9) 0.0170(9) 0.0238(9) 0.0002(7) 0.0031(7) -0.0020(7)
C31 0.0133(8) 0.0170(8) 0.0147(8) -0.0018(6) -0.0002(6) -0.0031(7)
C47 0.0265(10) 0.0287(11) 0.0242(10) -0.0012(8) -0.0016(8) 0.0060(8)
C122 0.0174(9) 0.0214(9) 0.0291(10) -0.0041(7) 0.0038(7) 0.0029(7)
C222 0.0243(10) 0.0342(11) 0.0176(9) 0.0041(7) 0.0027(7) -0.0049(8)
C23 0.0140(8) 0.0191(9) 0.0195(8) 0.0005(7) 0.0031(7) -0.0027(7)
C45 0.0245(9) 0.0196(9) 0.0265(9) -0.0067(7) 0.0061(8) -0.0039(8)
C221 0.0287(10) 0.0324(11) 0.0204(9) -0.0050(8) -0.0020(8) -0.0055(9)
C44 0.0169(8) 0.0159(9) 0.0354(10) -0.0023(7) 0.0051(8) -0.0018(7)
C33 0.0203(9) 0.0156(9) 0.0244(9) 0.0024(7) 0.0013(7) -0.0022(7)
C53 0.0186(9) 0.0291(10) 0.0184(9) 0.0064(7) -0.0006(7) -0.0042(8)
C59 0.0218(9) 0.0219(9) 0.0209(9) -0.0016(7) 0.0029(7) 0.0024(7)
C55 0.0193(9) 0.0180(9) 0.0260(9) 0.0011(7) 0.0022(7) 0.0001(7)
C43 0.0175(8) 0.0181(9) 0.0280(9) 0.0019(7) 0.0003(7) -0.0008(7)
C213 0.0167(9) 0.0272(10) 0.0273(10) -0.0047(7) 0.0052(7) 0.0014(8)
C112 0.0187(9) 0.0419(12) 0.0204(9) 0.0009(8) -0.0002(8) 0.0034(8)
C54 0.0195(9) 0.0226(10) 0.0295(10) 0.0077(8) 0.0002(8) -0.0018(8)
C13 0.0121(8) 0.0199(9) 0.0205(8) -0.0002(7) 0.0026(7) -0.0029(7)
C11 0.0180(8) 0.0239(9) 0.0163(8) 0.0007(7) 0.0031(7) 0.0021(7)
C212 0.0343(11) 0.0269(11) 0.0244(10) 0.0011(8) 0.0015(8) 0.0108(9)
C121 0.0251(9) 0.0192(9) 0.0296(10) -0.0056(7) 0.0011(8) -0.0031(8)
C211 0.0246(10) 0.0186(10) 0.0424(12) -0.0048(8) 0.0090(9) -0.0010(8)
C58 0.0479(13) 0.0278(11) 0.0382(12) 0.0122(9) 0.0002(10) 0.0024(10)
C49 0.0320(11) 0.0319(11) 0.0241(10) -0.0074(8) -0.0021(8) 0.0045(9)
C48 0.0230(10) 0.0237(10) 0.0445(12) -0.0069(9) 0.0063(9) 0.0040(8)
C111 0.0393(11) 0.0259(10) 0.0220(9) 0.0018(8) 0.0057(8) 0.0082(9)

loop_
_atom_type_symbol
_atom_type_description
_atom_type_scat_dispersion_real
_atom_type_scat_dispersion_imag
_atom_type_scat_source
C C 0.0033 0.0016 'International Tables Vol C Tables 4.2.6.8 and 6.1.1.4'
H H 0.0000 0.0000 'International Tables Vol C Tables 4.2.6.8 and 6.1.1.4'
N N 0.0061 0.0033 'International Tables Vol C Tables 4.2.6.8 and 6.1.1.4'
P P 0.1023 0.0942 'International Tables Vol C Tables 4.2.6.8 and 6.1.1.4'
Ni Ni 0.3393 1.1124 'International Tables Vol C Tables 4.2.6.8 and 6.1.1.4'

loop_
_geom_angle_atom_site_label_1
_geom_angle_atom_site_label_2
_geom_angle_atom_site_label_3
_geom_angle
N Ni P2 125.29(5)
N Ni P1 142.46(5)
P2 Ni P1 91.56(2)
C31 N Ni 168.98(12)
C13 P1 C12 103.72(8)
C13 P1 C11 105.53(8)
C12 P1 C11 108.97(8)
C13 P1 Ni 106.98(6)
C12 P1 Ni 115.16(6)
C11 P1 Ni 115.33(6)
C23 P2 C21 104.20(8)
C23 P2 C22 105.95(8)
C21 P2 C22 108.76(8)
C23 P2 Ni 108.06(6)
C21 P2 Ni 118.93(6)
C22 P2 Ni 110.08(6)
C123 C12 C121 107.69(15)
C123 C12 C122 107.82(14)
C121 C12 C122 110.14(15)
C123 C12 P1 106.60(12)
C121 C12 P1 109.79(12)
C122 C12 P1 114.52(12)
C35 C34 C33 118.42(16)
C46 C41 C42 119.47(16)
C46 C41 C32 120.04(15)
C42 C41 C32 120.30(15)
C35 C36 C31 119.10(15)
C35 C36 C51 117.68(15)
C31 C36 C51 123.14(15)
C56 C51 C52 118.50(16)
C56 C51 C36 120.40(15)
C52 C51 C36 120.62(15)
C34 C35 C36 122.79(16)
C55 C56 C51 119.62(16)
C55 C56 C59 118.08(16)
C51 C56 C59 122.29(15)
C33 C32 C31 120.43(16)
C33 C32 C41 118.42(15)
C31 C32 C41 121.12(15)
C53 C52 C51 119.58(16)
C53 C52 C57 118.41(16)
C51 C52 C57 122.00(16)
C221 C22 C223 107.92(15)
C221 C22 C222 110.16(15)
C223 C22 C222 107.18(16)
C221 C22 P2 115.36(13)
C223 C22 P2 106.79(12)
C222 C22 P2 109.09(11)
C213 C21 C212 107.14(15)
C213 C21 C211 109.84(15)
C212 C21 C211 108.30(16)
C213 C21 P2 110.59(12)
C212 C21 P2 106.95(12)
C211 C21 P2 113.73(12)
C45 C46 C41 119.39(16)
C45 C46 C49 119.57(16)
C41 C46 C49 121.04(16)
C43 C42 C41 119.15(16)
C43 C42 C47 119.49(16)
C41 C42 C47 121.36(16)
N C31 C32 121.14(15)
N C31 C36 121.72(15)
C32 C31 C36 117.13(15)
C13 C23 P2 112.27(12)
C46 C45 C44 122.12(17)
C43 C44 C45 117.78(17)
C43 C44 C48 122.11(17)
C45 C44 C48 120.12(17)
C32 C33 C34 121.69(16)
C52 C53 C54 122.47(17)
C54 C55 C56 122.32(17)
C44 C43 C42 122.08(16)
C55 C54 C53 117.50(17)
C55 C54 C58 121.36(18)
C53 C54 C58 121.14(18)
C23 C13 P1 111.64(11)
C111 C11 C113 107.06(15)
C111 C11 C112 107.19(15)
C113 C11 C112 110.49(15)
C111 C11 P1 108.34(12)
C113 C11 P1 115.38(12)
C112 C11 P1 108.08(12)

loop_
_geom_bond_atom_site_label_1
_geom_bond_atom_site_label_2
_geom_bond_distance
Ni N 1.6967(15)
Ni P2 2.1397(6)
Ni P1 2.1717(6)
N C31 1.345(2)
P1 C13 1.8526(17)
P1 C12 1.8892(18)
P1 C11 1.8900(18)
C123 C12 1.536(2)
P2 C23 1.8635(17)
P2 C21 1.8883(18)
P2 C22 1.8916(18)
C12 C121 1.537(2)
C12 C122 1.539(2)
C34 C35 1.381(2)
C34 C33 1.392(2)
C41 C46 1.403(2)
C41 C42 1.407(2)
C41 C32 1.499(2)
C36 C35 1.395(2)
C36 C31 1.440(2)
C36 C51 1.493(2)
C51 C56 1.407(2)
C51 C52 1.414(2)
C57 C52 1.504(2)
C56 C55 1.397(2)
C56 C59 1.510(2)
C113 C11 1.528(2)
C32 C33 1.388(2)
C32 C31 1.436(2)
C223 C22 1.535(3)
C52 C53 1.388(2)
C22 C221 1.531(2)
C22 C222 1.541(2)
C21 C213 1.533(2)
C21 C212 1.534(2)
C21 C211 1.536(2)
C46 C45 1.391(2)
C46 C49 1.509(2)
C42 C43 1.398(2)
C42 C47 1.503(2)
C23 C13 1.534(2)
C45 C44 1.391(3)
C44 C43 1.387(3)
C44 C48 1.510(2)
C53 C54 1.389(3)
C55 C54 1.382(2)
C112 C11 1.542(3)
C54 C58 1.508(3)
C11 C111 1.525(3)
